data_1563583
loop_
_publ_author_name
'Gao, Yuanzhe'
'Xu, Yanqing'
'Han, Zhangang'
'Li, Chunhong'
'Cui, Fengyun'
'Chi, Yingnan'
'Hu, Changwen'

_publ_section_title
;
 Syntheses, structures and properties of 3D inorganic--organic hybrid
 frameworks constructed from lanthanide polymer and Keggin-type
 tungstosilicate
;
_journal_issue 5
_journal_name_full 'Journal of Solid State Chemistry'
_journal_page_first 1000
_journal_page_last 1006
_journal_paper_doi 10.1016/j.jssc.2010.03.006
_journal_volume 183
_journal_year 2010
_chemical_formula_moiety 'C28 H48 Ce4 N4 O74 Si W12'
_chemical_formula_sum 'C28 H48 Ce4 N4 O74 Si W12'
_chemical_formula_weight 4419.44
_space_group_IT_number 88
_space_group_name_Hall '-I 4ad'
_space_group_name_H-M_alt 'I 41/a :2'
_symmetry_cell_setting tetragonal
_symmetry_space_group_name_Hall '-I 4ad'
_symmetry_space_group_name_H-M 'I 41/a :2'
_atom_sites_solution_hydrogens geom
_atom_sites_solution_primary direct
_atom_sites_solution_secondary difmap
_audit_creation_method SHELXL-97
_cell_angle_alpha 90.00
_cell_angle_beta 90.00
_cell_angle_gamma 90.00
_cell_formula_units_Z 4
_cell_length_a 21.999(2)
_cell_length_b 21.999(2)
_cell_length_c 16.7023(15)
_cell_measurement_reflns_used 3544
_cell_measurement_temperature 298(2)
_cell_measurement_theta_max 25.02
_cell_measurement_theta_min 1.53
_cell_volume 8083.2(13)
_computing_cell_refinement 'Bruker SMART'
_computing_data_collection 'Bruker SMART'
_computing_data_reduction 'Bruker SAINT'
_computing_molecular_graphics 'Bruker SHELXTL'
_computing_publication_material 'Bruker SHELXTL'
_computing_structure_refinement 'SHELXL-97 (Sheldrick, 1997)'
_computing_structure_solution 'SHELXS-97 (Sheldrick, 1990)'
_diffrn_ambient_temperature 298(2)
_diffrn_measured_fraction_theta_full 0.998
_diffrn_measured_fraction_theta_max 0.998
_diffrn_measurement_device_type 'CCD area detector'
_diffrn_measurement_method 'phi and omega scans'
_diffrn_radiation_monochromator graphite
_diffrn_radiation_source 'fine-focus sealed tube'
_diffrn_radiation_type MoK\a
_diffrn_radiation_wavelength 0.71073
_diffrn_reflns_av_R_equivalents 0.1048
_diffrn_reflns_av_sigmaI/netI 0.0596
_diffrn_reflns_limit_h_max 21
_diffrn_reflns_limit_h_min -26
_diffrn_reflns_limit_k_max 26
_diffrn_reflns_limit_k_min -21
_diffrn_reflns_limit_l_max 19
_diffrn_reflns_limit_l_min -18
_diffrn_reflns_number 16614
_diffrn_reflns_theta_full 25.02
_diffrn_reflns_theta_max 25.02
_diffrn_reflns_theta_min 1.53
_exptl_absorpt_coefficient_mu 19.336
_exptl_absorpt_correction_T_max 0.141
_exptl_absorpt_correction_T_min 0.036
_exptl_absorpt_correction_type multi-scan
_exptl_absorpt_process_details sadabs
_exptl_crystal_colour orange
_exptl_crystal_density_diffrn 3.632
_exptl_crystal_density_method 'not measured'
_exptl_crystal_description bar
_exptl_crystal_F_000 7880
_exptl_crystal_size_max 0.26
_exptl_crystal_size_mid 0.16
_exptl_crystal_size_min 0.10
_refine_diff_density_max 3.279
_refine_diff_density_min -2.269
_refine_diff_density_rms 0.353
_refine_ls_extinction_method none
_refine_ls_goodness_of_fit_ref 1.150
_refine_ls_hydrogen_treatment constr
_refine_ls_matrix_type full
_refine_ls_number_parameters 278
_refine_ls_number_reflns 3543
_refine_ls_number_restraints 0
_refine_ls_restrained_S_all 1.150
_refine_ls_R_factor_all 0.0731
_refine_ls_R_factor_gt 0.0578
_refine_ls_shift/su_max 0.001
_refine_ls_shift/su_mean 0.000
_refine_ls_structure_factor_coef Fsqd
_refine_ls_weighting_details 'calc w=1/[\s^2^(Fo^2^)+(0.0450P)^2^+729.7845P] where P=(Fo^2^+2Fc^2^)/3'
_refine_ls_weighting_scheme calc
_refine_ls_wR_factor_gt 0.1398
_refine_ls_wR_factor_ref 0.1509
_reflns_number_gt 2893
_reflns_number_total 3543
_reflns_threshold_expression >2sigma(I)
_cod_data_source_file JSSC-2010-183-1000.cif
_cod_data_source_block compound2a
_cod_depositor_comments
;
The following automatic conversions were performed:

data item '_symmetry_cell_setting' value 'Tetragonal' was changed to
'tetragonal' in accordance with the built-in table derived from the
CIF Core dictionary named 'cif_core.dic' version 2.4.5 last updated
on 2014-11-21.

Automatic conversion script
Id: cif_fix_values 8369 2020-08-20 11:38:08Z andrius 
;
_cod_original_cell_volume 8083.3(14)
_cod_original_sg_symbol_H-M I4(1)/a
_cod_database_code 1563583

loop_
_symmetry_equiv_pos_as_xyz
'x, y, z'
'-y+3/4, x+1/4, z+1/4'
'-x, -y+1/2, z'
'y+1/4, -x+1/4, z+1/4'
'x+1/2, y+1/2, z+1/2'
'-y+5/4, x+3/4, z+3/4'
'-x+1/2, -y+1, z+1/2'
'y+3/4, -x+3/4, z+3/4'
'-x, -y, -z'
'y-3/4, -x-1/4, -z-1/4'
'x, y-1/2, -z'
'-y-1/4, x-1/4, -z-1/4'
'-x+1/2, -y+1/2, -z+1/2'
'y-1/4, -x+1/4, -z+1/4'
'x+1/2, y, -z+1/2'
'-y+1/4, x+1/4, -z+1/4'

loop_
_atom_site_label
_atom_site_type_symbol
_atom_site_fract_x
_atom_site_fract_y
_atom_site_fract_z
_atom_site_U_iso_or_equiv
_atom_site_adp_type
_atom_site_occupancy
_atom_site_symmetry_multiplicity
_atom_site_calc_flag
_atom_site_refinement_flags
_atom_site_disorder_assembly
_atom_site_disorder_group
W1 W 0.96403(4) 0.64296(3) 1.02470(4) 0.0297(2) Uani 1 1 d . . .
W2 W 0.85355(3) 0.68547(4) 0.86709(4) 0.0287(2) Uani 1 1 d . . .
W3 W 0.89530(4) 0.79667(4) 1.02437(4) 0.0310(2) Uani 1 1 d . . .
Ce1 Ce 0.89141(5) 0.57438(6) 0.38457(6) 0.0383(3) Uani 1 1 d . . .
Si1 Si 1.0000 0.7500 0.8750 0.0100(16) Uani 1 4 d S . .
N1 N 1.1357(7) 0.5823(8) 0.2380(9) 0.035(4) Uani 1 1 d . . .
O1 O 1.0241(5) 0.6946(5) 0.9310(7) 0.022(3) Uani 1 1 d . . .
O2 O 0.9343(6) 0.7214(6) 1.0517(7) 0.029(3) Uani 1 1 d . . .
O3 O 0.9049(6) 0.6435(6) 0.9412(7) 0.030(3) Uani 1 1 d . . .
O4 O 0.8562(6) 0.7513(6) 0.9407(7) 0.031(3) Uani 1 1 d . . .
O5 O 1.0071(6) 0.5815(6) 0.9649(8) 0.032(3) Uani 1 1 d . . .
O6 O 1.0387(6) 0.6625(6) 1.0786(7) 0.032(3) Uani 1 1 d . . .
O7 O 0.9278(7) 0.5998(6) 1.0952(8) 0.043(4) Uani 1 1 d . . .
O8 O 0.8811(6) 0.6311(6) 0.7851(8) 0.035(3) Uani 1 1 d . . .
O9 O 0.7853(7) 0.6556(6) 0.8896(9) 0.041(3) Uani 1 1 d . . .
O10 O 0.8393(7) 0.8011(7) 1.0944(9) 0.050(4) Uani 1 1 d . . .
O11 O 1.2790(7) 0.5687(7) 0.1428(8) 0.044(4) Uani 1 1 d . . .
O12 O 1.2509(6) 0.6112(7) 0.2593(8) 0.043(4) Uani 1 1 d . . .
O13 O 0.9839(7) 0.5774(9) 0.2971(9) 0.060(5) Uani 1 1 d . . .
O14 O 1.0653(7) 0.6151(9) 0.3570(9) 0.057(5) Uani 1 1 d . . .
O15 O 0.9755(9) 0.6186(10) 0.4699(11) 0.084(6) Uani 1 1 d . . .
H15C H 1.0093 0.6136 0.4461 0.100 Uiso 1 1 d R . .
H15D H 0.9793 0.6079 0.5185 0.100 Uiso 1 1 d R . .
O16 O 0.9752(10) 0.4909(11) 0.4214(12) 0.096(8) Uani 1 1 d . . .
H16C H 0.9958 0.4753 0.3835 0.115 Uiso 1 1 d R . .
H16D H 0.9801 0.4688 0.4626 0.115 Uiso 1 1 d R . .
O17 O 0.8766(10) 0.4781(10) 0.3045(11) 0.085(6) Uani 1 1 d . . .
H17C H 0.8866 0.4748 0.2556 0.102 Uiso 1 1 d R . .
H17D H 0.8412 0.4633 0.3104 0.102 Uiso 1 1 d R . .
O18 O 0.8719(8) 0.6157(9) 0.2451(10) 0.070(5) Uani 1 1 d . . .
H18C H 0.8871 0.6107 0.1988 0.084 Uiso 1 1 d R . .
H18D H 0.8334 0.6140 0.2413 0.084 Uiso 1 1 d R . .
O19 O 0.0000 0.7500 0.532(3) 0.140(16) Uani 1 2 d S . .
H19C H 0.0238 0.7605 0.5700 0.168 Uiso 0.50 1 d PR . .
H19D H -0.0151 0.7169 0.5152 0.168 Uiso 0.50 1 d PR . .
C1 C 1.2400(10) 0.5821(10) 0.1942(13) 0.043(5) Uani 1 1 d . . .
C2 C 1.1742(9) 0.5646(9) 0.1802(11) 0.035(4) Uani 1 1 d . . .
C3 C 1.1562(11) 0.5314(11) 0.1143(13) 0.047(6) Uani 1 1 d . . .
H3 H 1.1840 0.5208 0.0748 0.056 Uiso 1 1 calc R . .
C4 C 1.0959(9) 0.5141(11) 0.1083(13) 0.043(5) Uani 1 1 d . . .
H4 H 1.0823 0.4904 0.0658 0.052 Uiso 1 1 calc R . .
C5 C 1.0555(9) 0.5338(11) 0.1693(13) 0.043(5) Uani 1 1 d . . .
H5 H 1.0143 0.5249 0.1667 0.051 Uiso 1 1 calc R . .
C6 C 1.0788(9) 0.5662(11) 0.2317(12) 0.040(5) Uani 1 1 d . . .
C7 C 1.0387(10) 0.5868(12) 0.3005(13) 0.051(6) Uani 1 1 d . . .

loop_
_atom_site_aniso_label
_atom_site_aniso_U_11
_atom_site_aniso_U_22
_atom_site_aniso_U_33
_atom_site_aniso_U_23
_atom_site_aniso_U_13
_atom_site_aniso_U_12
W1 0.0358(5) 0.0279(4) 0.0256(4) 0.0065(3) 0.0002(3) -0.0114(3)
W2 0.0219(4) 0.0304(4) 0.0339(4) -0.0056(3) -0.0009(3) -0.0030(3)
W3 0.0336(5) 0.0317(5) 0.0277(4) -0.0077(3) 0.0126(3) -0.0096(3)
Ce1 0.0314(6) 0.0584(8) 0.0252(6) -0.0062(5) 0.0046(4) 0.0079(5)
Si1 0.009(2) 0.009(2) 0.012(4) 0.000 0.000 0.000
N1 0.020(9) 0.055(11) 0.030(8) -0.006(7) -0.005(6) 0.002(7)
O1 0.019(6) 0.026(7) 0.023(6) 0.002(5) -0.007(5) -0.007(5)
O2 0.030(7) 0.033(7) 0.025(6) 0.003(5) 0.001(5) -0.011(6)
O3 0.029(7) 0.026(7) 0.034(7) -0.005(5) 0.000(5) -0.008(5)
O4 0.028(7) 0.029(7) 0.035(7) -0.006(5) 0.002(5) -0.006(5)
O5 0.029(7) 0.025(7) 0.041(7) 0.009(6) -0.006(6) -0.002(5)
O6 0.041(8) 0.030(7) 0.024(6) 0.004(5) -0.007(5) -0.012(6)
O7 0.064(10) 0.029(8) 0.037(7) 0.008(6) 0.004(7) -0.022(7)
O8 0.040(8) 0.023(7) 0.042(8) -0.007(6) -0.012(6) -0.003(6)
O9 0.040(9) 0.030(8) 0.052(9) -0.007(6) -0.006(7) 0.000(6)
O10 0.057(10) 0.048(9) 0.043(8) -0.013(7) 0.024(7) -0.016(8)
O11 0.039(9) 0.052(10) 0.041(8) -0.010(7) -0.002(7) -0.002(7)
O12 0.036(8) 0.055(10) 0.038(8) -0.018(7) -0.002(6) -0.011(7)
O13 0.030(9) 0.103(15) 0.048(10) -0.003(9) 0.003(7) 0.003(9)
O14 0.028(8) 0.094(14) 0.049(9) -0.016(9) 0.004(7) 0.005(8)
O15 0.072(14) 0.135(19) 0.044(10) -0.017(11) 0.013(9) 0.001(12)
O16 0.094(17) 0.14(2) 0.058(12) 0.001(13) 0.010(11) 0.045(15)
O17 0.103(17) 0.092(16) 0.061(12) -0.018(11) 0.016(11) 0.035(13)
O18 0.040(10) 0.124(17) 0.046(10) 0.008(10) 0.003(7) 0.000(10)
O19 0.14(4) 0.14(4) 0.14(4) 0.000 0.000 0.00(3)
C1 0.039(13) 0.052(14) 0.039(12) -0.009(10) -0.003(10) -0.006(10)
C2 0.036(12) 0.040(12) 0.028(10) -0.006(8) -0.006(8) 0.003(9)
C3 0.049(14) 0.051(15) 0.040(12) -0.016(10) -0.005(10) 0.004(11)
C4 0.027(11) 0.055(14) 0.049(13) -0.006(10) -0.006(9) -0.004(10)
C5 0.023(10) 0.061(15) 0.045(12) 0.000(11) -0.004(9) 0.001(9)
C6 0.022(11) 0.065(15) 0.032(10) 0.000(10) -0.003(8) 0.003(9)
C7 0.031(13) 0.084(19) 0.037(12) 0.003(12) 0.000(9) 0.005(11)

loop_
_atom_type_symbol
_atom_type_description
_atom_type_scat_dispersion_real
_atom_type_scat_dispersion_imag
_atom_type_scat_source
C C 0.0033 0.0016 'International Tables Vol C Tables 4.2.6.8 and 6.1.1.4'
H H 0.0000 0.0000 'International Tables Vol C Tables 4.2.6.8 and 6.1.1.4'
O O 0.0106 0.0060 'International Tables Vol C Tables 4.2.6.8 and 6.1.1.4'
N N 0.0061 0.0033 'International Tables Vol C Tables 4.2.6.8 and 6.1.1.4'
Si Si 0.0817 0.0704 'International Tables Vol C Tables 4.2.6.8 and 6.1.1.4'
Ce Ce -0.2486 2.6331 'International Tables Vol C Tables 4.2.6.8 and 6.1.1.4'
W W -0.8490 6.8722 'International Tables Vol C Tables 4.2.6.8 and 6.1.1.4'

loop_
_geom_angle_atom_site_label_1
_geom_angle_atom_site_label_2
_geom_angle_atom_site_label_3
_geom_angle
_geom_angle_site_symmetry_1
_geom_angle_site_symmetry_3
O7 W1 O2 100.4(6) . .
O7 W1 O3 100.9(6) . .
O2 W1 O3 86.1(5) . .
O7 W1 O6 101.5(6) . .
O2 W1 O6 88.9(5) . .
O3 W1 O6 157.6(5) . .
O7 W1 O5 101.3(6) . .
O2 W1 O5 158.2(5) . .
O3 W1 O5 87.7(5) . .
O6 W1 O5 88.8(6) . .
O7 W1 O1 172.9(6) . .
O2 W1 O1 85.0(5) . .
O3 W1 O1 83.9(5) . .
O6 W1 O1 73.9(4) . .
O5 W1 O1 73.5(5) . .
O9 W2 O4 100.4(6) . .
O9 W2 O3 101.2(6) . .
O4 W2 O3 86.0(5) . .
O9 W2 O8 101.4(6) . .
O4 W2 O8 158.1(5) . .
O3 W2 O8 88.6(5) . .
O9 W2 O5 101.0(6) . 10_677
O4 W2 O5 88.1(5) . 10_677
O3 W2 O5 157.7(5) . 10_677
O8 W2 O5 88.9(6) . 10_677
O9 W2 O1 172.8(5) . 10_677
O4 W2 O1 84.6(5) . 10_677
O3 W2 O1 84.3(5) . 10_677
O8 W2 O1 73.8(5) . 10_677
O5 W2 O1 73.8(5) 10_677 10_677
O10 W3 O8 101.1(7) . 10_677
O10 W3 O2 102.1(7) . .
O8 W3 O2 156.8(5) 10_677 .
O10 W3 O4 101.9(6) . .
O8 W3 O4 88.9(5) 10_677 .
O2 W3 O4 85.7(5) . .
O10 W3 O6 101.3(6) . 3_765
O8 W3 O6 88.8(6) 10_677 3_765
O2 W3 O6 87.4(5) . 3_765
O4 W3 O6 156.7(5) . 3_765
O10 W3 O1 171.8(6) . 3_765
O8 W3 O1 73.2(5) 10_677 3_765
O2 W3 O1 83.8(5) . 3_765
O4 W3 O1 84.2(5) . 3_765
O6 W3 O1 73.0(4) 3_765 3_765
O14 Ce1 O13 101.3(6) 10_676 .
O14 Ce1 O12 122.6(5) 10_676 10_676
O13 Ce1 O12 130.0(5) . 10_676
O14 Ce1 O11 80.2(6) 10_676 15_455
O13 Ce1 O11 133.9(5) . 15_455
O12 Ce1 O11 80.5(5) 10_676 15_455
O14 Ce1 O17 144.5(6) 10_676 .
O13 Ce1 O17 79.5(7) . .
O12 Ce1 O17 77.7(6) 10_676 .
O11 Ce1 O17 74.7(6) 15_455 .
O14 Ce1 O15 76.4(7) 10_676 .
O13 Ce1 O15 74.0(6) . .
O12 Ce1 O15 92.9(6) 10_676 .
O11 Ce1 O15 147.1(6) 15_455 .
O17 Ce1 O15 135.6(7) . .
O14 Ce1 O18 70.4(6) 10_676 .
O13 Ce1 O18 66.0(5) . .
O12 Ce1 O18 147.0(5) 10_676 .
O11 Ce1 O18 71.6(5) 15_455 .
O17 Ce1 O18 78.0(7) . .
O15 Ce1 O18 120.2(6) . .
O14 Ce1 N1 61.2(5) 10_676 10_676
O13 Ce1 N1 149.3(5) . 10_676
O12 Ce1 N1 61.4(4) 10_676 10_676
O11 Ce1 N1 71.3(5) 15_455 10_676
O17 Ce1 N1 129.9(6) . 10_676
O15 Ce1 N1 77.2(6) . 10_676
O18 Ce1 N1 122.5(6) . 10_676
O14 Ce1 O16 144.5(7) 10_676 .
O13 Ce1 O16 65.9(6) . .
O12 Ce1 O16 64.4(6) 10_676 .
O11 Ce1 O16 133.2(7) 15_455 .
O17 Ce1 O16 68.6(7) . .
O15 Ce1 O16 68.3(7) . .
O18 Ce1 O16 125.0(6) . .
N1 Ce1 O16 112.5(6) 10_676 .
O1 Si1 O1 109.3(4) 3_765 12_757
O1 Si1 O1 109.3(4) 3_765 10_677
O1 Si1 O1 109.7(8) 12_757 10_677
O1 Si1 O1 109.7(8) 3_765 .
O1 Si1 O1 109.3(4) 12_757 .
O1 Si1 O1 109.3(4) 10_677 .
C6 N1 C2 118.0(17) . .
C6 N1 Ce1 121.1(13) . 12_756
C2 N1 Ce1 120.7(12) . 12_756
Si1 O1 W2 124.7(6) . 12_757
Si1 O1 W1 124.4(6) . .
W2 O1 W1 91.7(4) 12_757 .
Si1 O1 W3 124.2(6) . 3_765
W2 O1 W3 90.6(4) 12_757 3_765
W1 O1 W3 91.3(4) . 3_765
W1 O2 W3 151.8(7) . .
W1 O3 W2 151.5(7) . .
W2 O4 W3 151.7(7) . .
W2 O5 W1 121.0(6) 12_757 .
W1 O6 W3 121.8(6) . 3_765
W3 O8 W2 122.4(7) 12_757 .
C1 O11 Ce1 141.9(13) . 15
C1 O12 Ce1 127.2(13) . 12_756
C7 O13 Ce1 141.0(15) . .
C7 O14 Ce1 127.0(14) . 12_756
O11 C1 O12 125(2) . .
O11 C1 C2 119.3(18) . .
O12 C1 C2 115.8(18) . .
N1 C2 C3 123.0(19) . .
N1 C2 C1 114.8(17) . .
C3 C2 C1 122.2(19) . .
C2 C3 C4 119(2) . .
C3 C4 C5 118(2) . .
C6 C5 C4 118.3(19) . .
N1 C6 C5 124.3(19) . .
N1 C6 C7 114.5(19) . .
C5 C6 C7 121.1(19) . .
O13 C7 O14 125(2) . .
O13 C7 C6 119(2) . .
O14 C7 C6 116.1(19) . .

loop_
_geom_bond_atom_site_label_1
_geom_bond_atom_site_label_2
_geom_bond_distance
_geom_bond_site_symmetry_2
W1 O7 1.710(13) .
W1 O2 1.900(13) .
W1 O3 1.907(12) .
W1 O6 1.921(12) .
W1 O5 1.929(13) .
W1 O1 2.341(11) .
W2 O9 1.681(15) .
W2 O4 1.900(12) .
W2 O3 1.914(13) .
W2 O8 1.916(13) .
W2 O5 1.925(13) 10_677
W2 O1 2.334(12) 10_677
W3 O10 1.702(14) .
W3 O8 1.899(14) 10_677
W3 O2 1.920(13) .
W3 O4 1.921(12) .
W3 O6 1.934(12) 3_765
W3 O1 2.369(11) 3_765
Ce1 O14 2.499(15) 10_676
Ce1 O13 2.505(15) .
Ce1 O12 2.515(14) 10_676
Ce1 O11 2.518(15) 15_455
Ce1 O17 2.53(2) .
Ce1 O15 2.53(2) .
Ce1 O18 2.537(17) .
Ce1 N1 2.645(15) 10_676
Ce1 O16 2.67(2) .
Si1 O1 1.626(11) 3_765
Si1 O1 1.626(11) 12_757
Si1 O1 1.626(11) 10_677
Si1 O1 1.626(11) .
N1 C6 1.30(2) .
N1 C2 1.34(2) .
N1 Ce1 2.645(15) 12_756
O1 W2 2.334(12) 12_757
O1 W3 2.369(11) 3_765
O5 W2 1.925(13) 12_757
O6 W3 1.934(12) 3_765
O8 W3 1.899(14) 12_757
O11 C1 1.25(2) .
O11 Ce1 2.518(15) 15
O12 C1 1.28(2) .
O12 Ce1 2.515(14) 12_756
O13 C7 1.22(3) .
O14 C7 1.27(3) .
O14 Ce1 2.499(15) 12_756
C1 C2 1.52(3) .
C2 C3 1.38(3) .
C3 C4 1.38(3) .
C4 C5 1.42(3) .
C5 C6 1.36(3) .
C6 C7 1.52(3) .
